data_7719216
loop_
_publ_author_name
'Yu, Hongli'
'Hao, Ruibin'
'Zhao, Dong'
'Chi, Lingyu'
'Zhao, Xianlong'
'Cui, Yibo'
'Liu, Kunjie'
'Zhao, Jing'
'Liu, Quanlin'

_publ_section_title
;
 Chiral organic hybrids for nonlinear optical applications and
 solvent-induced reversible red-yellow color change.
;
_journal_issue 30
_journal_name_full 'Dalton transactions (Cambridge, England : 2003)'
_journal_page_first 11638
_journal_page_last 11643
_journal_paper_doi 10.1039/d5dt00391a
_journal_volume 54
_journal_year 2025
_chemical_absolute_configuration rm
_chemical_formula_moiety 'Bi I5, C12 H20 N2'
_chemical_formula_sum 'C12 H20 Bi I5 N2'
_chemical_formula_weight 1035.78
_space_group_crystal_system orthorhombic
_space_group_IT_number 18
_space_group_name_Hall 'P 2 2ab'
_space_group_name_H-M_alt 'P 21 21 2'
_atom_sites_solution_hydrogens geom
_atom_sites_solution_primary dual
_audit_creation_date 2025-04-20
_audit_creation_method
;
Olex2 1.2
(compiled 2018.05.29 svn.r3508 for OlexSys, GUI svn.r5506)
;
_audit_update_record
;
2025-04-20 deposited with the CCDC.	2025-07-03 downloaded from the CCDC.
;
_cell_angle_alpha 90
_cell_angle_beta 90
_cell_angle_gamma 90
_cell_formula_units_Z 4
_cell_length_a 8.3592(2)
_cell_length_b 27.2586(8)
_cell_length_c 9.7291(3)
_cell_measurement_reflns_used 10302
_cell_measurement_temperature 99.98(10)
_cell_measurement_theta_max 31.0830
_cell_measurement_theta_min 2.0710
_cell_volume 2216.87(11)
_computing_cell_refinement 'CrysAlisPro 1.171.43.140a (Rigaku OD, 2024)'
_computing_data_collection 'CrysAlisPro 1.171.43.140a (Rigaku OD, 2024)'
_computing_data_reduction 'CrysAlisPro 1.171.43.140a (Rigaku OD, 2024)'
_computing_molecular_graphics 'Olex2 (Dolomanov et al., 2009)'
_computing_publication_material 'Olex2 (Dolomanov et al., 2009)'
_computing_structure_refinement 'ShelXL (Sheldrick, 2015)'
_computing_structure_solution 'ShelXT (Sheldrick, 2015)'
_diffrn_ambient_environment N~2~
_diffrn_ambient_temperature 99.98(10)
_diffrn_detector 'Hybrid Pixel Array Detector'
_diffrn_detector_area_resol_mean 10.0000
_diffrn_detector_type HyPix
_diffrn_measured_fraction_theta_full 0.998
_diffrn_measured_fraction_theta_max 0.998
_diffrn_measurement_details
;
List of Runs (angles in degrees, time in seconds):

  # Type    Start    End  Width  t~exp~   \w     \q     \k     \f   Frames
#--------------------------------------------------------------------------
  1  \w    -16.00  16.00   0.50    0.19    --   -7.24  38.00 -30.00   64
  2  \w     26.00  66.00   0.50    0.19    --   -7.24  38.00 -30.00   80
  3  \w     31.00  57.00   0.50    0.19    --   -7.24  38.00-150.00   52
  4  \w    -23.00  41.00   0.50    0.19    --    3.18  91.00 -26.00  128
  5  \w    -14.00  25.00   0.50    0.19    --   -7.24  35.00 145.00   78
;
_diffrn_measurement_device 'four-circle diffractometer'
_diffrn_measurement_device_type 'XtaLAB Synergy R, DW system, HyPix'
_diffrn_measurement_method '\w scans'
_diffrn_orient_matrix_type 'CrysAlisPro convention (1999,Acta A55,543-557)'
_diffrn_orient_matrix_UB_11 -0.0145849000
_diffrn_orient_matrix_UB_12 0.0254786000
_diffrn_orient_matrix_UB_13 -0.0077972000
_diffrn_orient_matrix_UB_21 -0.0349411000
_diffrn_orient_matrix_UB_22 0.0006908000
_diffrn_orient_matrix_UB_23 0.0664273000
_diffrn_orient_matrix_UB_31 0.0759216000
_diffrn_orient_matrix_UB_32 0.0052344000
_diffrn_orient_matrix_UB_33 0.0290585000
_diffrn_radiation_monochromator mirror
_diffrn_radiation_probe x-ray
_diffrn_radiation_type MoK\a
_diffrn_radiation_wavelength 0.71073
_diffrn_reflns_av_R_equivalents 0.0457
_diffrn_reflns_av_unetI/netI 0.0409
_diffrn_reflns_Laue_measured_fraction_full 0.998
_diffrn_reflns_Laue_measured_fraction_max 0.998
_diffrn_reflns_limit_h_max 9
_diffrn_reflns_limit_h_min -9
_diffrn_reflns_limit_k_max 32
_diffrn_reflns_limit_k_min -31
_diffrn_reflns_limit_l_max 11
_diffrn_reflns_limit_l_min -11
_diffrn_reflns_number 13169
_diffrn_reflns_point_group_measured_fraction_full 0.996
_diffrn_reflns_point_group_measured_fraction_max 0.996
_diffrn_reflns_theta_full 24.999
_diffrn_reflns_theta_max 24.999
_diffrn_reflns_theta_min 2.223
_diffrn_source 'Rotating-anode X-ray tube'
_diffrn_source_type 'Rigaku (Mo) X-ray Source'
_exptl_absorpt_coefficient_mu 14.911
_exptl_absorpt_correction_T_max 1.00000
_exptl_absorpt_correction_T_min 0.31343
_exptl_absorpt_correction_type multi-scan
_exptl_absorpt_process_details
;
CrysAlisPro 1.171.43.140a (Rigaku Oxford Diffraction, 2024)
Empirical absorption correction using spherical harmonics,
implemented in SCALE3 ABSPACK scaling algorithm.
;
_exptl_crystal_colour 'dull reddish red'
_exptl_crystal_colour_lustre dull
_exptl_crystal_colour_modifier reddish
_exptl_crystal_colour_primary red
_exptl_crystal_density_diffrn 3.103
_exptl_crystal_description cube
_exptl_crystal_F_000 1816
_exptl_crystal_size_max 0.12
_exptl_crystal_size_mid 0.11
_exptl_crystal_size_min 0.06
_refine_diff_density_max 1.293
_refine_diff_density_min -1.929
_refine_diff_density_rms 0.254
_refine_ls_abs_structure_details
;
 Flack x determined using 1396 quotients [(I+)-(I-)]/[(I+)+(I-)]
 (Parsons, Flack and Wagner, Acta Cryst. B69 (2013) 249-259).
;
_refine_ls_abs_structure_Flack 0.023(13)
_refine_ls_extinction_method none
_refine_ls_goodness_of_fit_ref 1.012
_refine_ls_hydrogen_treatment constr
_refine_ls_matrix_type full
_refine_ls_number_parameters 158
_refine_ls_number_reflns 3884
_refine_ls_number_restraints 0
_refine_ls_restrained_S_all 1.012
_refine_ls_R_factor_all 0.0293
_refine_ls_R_factor_gt 0.0260
_refine_ls_shift/su_max 0.002
_refine_ls_shift/su_mean 0.000
_refine_ls_structure_factor_coef Fsqd
_refine_ls_weighting_details 'w=1/[\s^2^(Fo^2^)+(0.0276P)^2^] where P=(Fo^2^+2Fc^2^)/3'
_refine_ls_weighting_scheme calc
_refine_ls_wR_factor_gt 0.0594
_refine_ls_wR_factor_ref 0.0606
_reflns_Friedel_coverage 0.723
_reflns_Friedel_fraction_full 0.992
_reflns_Friedel_fraction_max 0.992
_reflns_number_gt 3559
_reflns_number_total 3884
_reflns_threshold_expression 'I > 2\s(I)'
_cod_data_source_file d5dt00391a2.cif
_cod_data_source_block r-bii3_auto
_cod_database_code 7719216
_shelx_shelxl_version_number 2018/3
_chemical_oxdiff_formula 'C N H Bi I'
_chemical_oxdiff_usercomment 'C N H Bi I'
_shelx_space_group_comment
;
The symmetry employed for this shelxl refinement is uniquely defined
by the following loop, which should always be used as a source of
symmetry information in preference to the above space-group names.
They are only intended as comments.
;
_shelx_estimated_absorpt_t_max 0.468
_shelx_estimated_absorpt_t_min 0.268
_reflns_odcompleteness_completeness 99.92
_reflns_odcompleteness_iscentric 1
_reflns_odcompleteness_theta 26.32
_olex2_refinement_description
;
1. Fixed Uiso
 At 1.2 times of:
  All C(H) groups, All C(H,H) groups, All N(H) groups, All N(H,H,H) groups
2. Uiso/Uaniso restraints and constraints
Uanis(C6) = Uanis(C11)
Uanis(C5) = Uanis(C4) = Uanis(C3)
Uanis(C9) = Uanis(C10)
3.a Ternary CH refined with riding coordinates:
 N2(H2), C1(H1)
3.b Secondary CH2 refined with riding coordinates:
 C3(H3A,H3B), C2(H2A,H2B), C4(H4A,H4B), C5(H5A,H5B), C12(H12A,H12B)
3.c Aromatic/amide H refined with riding coordinates:
 C10(H10), C11(H11), C9(H9), C7(H7), C8(H8)
3.d Idealised Me refined as rotating group:
 N1(H1A,H1B,H1C)
;
_olex2_submission_special_instructions 'No special instructions were received'
_oxdiff_exptl_absorpt_empirical_details
;
Empirical correction (ABSPACK) includes:
- Absorption correction using spherical harmonics
- Frame scaling
;
_oxdiff_exptl_absorpt_empirical_full_max 2.755
_oxdiff_exptl_absorpt_empirical_full_min 0.536

loop_
_space_group_symop_operation_xyz
'x, y, z'
'-x, -y, z'
'-x+1/2, y+1/2, -z'
'x+1/2, -y+1/2, -z'

loop_
_atom_site_label
_atom_site_type_symbol
_atom_site_fract_x
_atom_site_fract_y
_atom_site_fract_z
_atom_site_U_iso_or_equiv
_atom_site_adp_type
_atom_site_occupancy
_atom_site_site_symmetry_order
_atom_site_calc_flag
_atom_site_refinement_flags_posn
_atom_site_refinement_flags_adp
_atom_site_refinement_flags_occupancy
_atom_site_disorder_assembly
_atom_site_disorder_group
Bi1 Bi 0.27409(4) 0.84006(2) 0.50067(6) 0.00695(10) Uani 1 1 d . . . . .
I4 I 0.27856(13) 0.82896(3) 0.18721(9) 0.0091(2) Uani 1 1 d . . . . .
I5 I 0.58412(6) 0.76858(2) 0.49677(11) 0.01143(14) Uani 1 1 d . . . . .
I3 I -0.03375(7) 0.89336(2) 0.50332(11) 0.01602(15) Uani 1 1 d . . . . .
I1 I 0.47138(7) 0.92778(2) 0.50064(11) 0.01745(15) Uani 1 1 d . . . . .
I2 I 0.27788(14) 0.83182(3) 0.81061(9) 0.0097(2) Uani 1 1 d . . . . .
C3 C 0.2802(17) 0.6874(5) 0.8589(11) 0.0125(14) Uani 1 1 d . . . . .
H3A H 0.184453 0.708442 0.848308 0.015 Uiso 1 1 calc R . . . .
H3B H 0.350698 0.693245 0.778760 0.015 Uiso 1 1 calc R . . . .
N2 N 0.1287(9) 0.6245(3) 0.9831(10) 0.0083(18) Uani 1 1 d . . . . .
H2 H 0.037480 0.648161 0.977758 0.010 Uiso 1 1 calc R . . . .
C2 C 0.3677(11) 0.7019(4) 0.9884(13) 0.012(2) Uani 1 1 d . . . . .
H2A H 0.391713 0.737483 0.986063 0.015 Uiso 1 1 calc R . . . .
H2B H 0.470347 0.683912 0.993960 0.015 Uiso 1 1 calc R . . . .
C10 C 0.3216(19) 0.4721(5) 1.1219(16) 0.0183(18) Uani 1 1 d . . . . .
H10 H 0.356874 0.459259 1.207443 0.022 Uiso 1 1 calc R . . . .
C11 C 0.222(2) 0.5124(5) 1.1180(14) 0.0134(17) Uani 1 1 d . . . . .
H11 H 0.186000 0.526793 1.201266 0.016 Uiso 1 1 calc R . . . .
C4 C 0.2293(16) 0.6344(5) 0.8599(11) 0.0125(14) Uani 1 1 d . . . . .
H4A H 0.167704 0.627048 0.775489 0.015 Uiso 1 1 calc R . . . .
H4B H 0.324952 0.613034 0.861381 0.015 Uiso 1 1 calc R . . . .
C5 C 0.2154(17) 0.6363(5) 1.1159(11) 0.0125(14) Uani 1 1 d . . . . .
H5A H 0.310895 0.615124 1.125177 0.015 Uiso 1 1 calc R . . . .
H5B H 0.144012 0.630044 1.195140 0.015 Uiso 1 1 calc R . . . .
C6 C 0.1736(10) 0.5322(3) 0.9912(17) 0.0134(17) Uani 1 1 d . . . . .
N1 N 0.3579(11) 0.7005(3) 1.2418(8) 0.013(2) Uani 1 1 d . . . . .
H1A H 0.446815 0.681262 1.243888 0.015 Uiso 1 1 calc GR . . . .
H1B H 0.295941 0.693951 1.316426 0.015 Uiso 1 1 calc GR . . . .
H1C H 0.387453 0.732648 1.242993 0.015 Uiso 1 1 calc GR . . . .
C9 C 0.3712(10) 0.4501(3) 0.9959(18) 0.0183(18) Uani 1 1 d . . . . .
H9 H 0.436669 0.421581 0.997051 0.022 Uiso 1 1 calc R . . . .
C1 C 0.2658(17) 0.6902(5) 1.1145(12) 0.013(3) Uani 1 1 d . . . . .
H1 H 0.167931 0.711307 1.113209 0.016 Uiso 1 1 calc R . . . .
C7 C 0.229(2) 0.5107(5) 0.8703(13) 0.018(3) Uani 1 1 d . . . . .
H7 H 0.200724 0.524344 0.783787 0.022 Uiso 1 1 calc R . . . .
C12 C 0.0523(11) 0.5730(3) 0.9860(16) 0.017(2) Uani 1 1 d . . . . .
H12A H -0.018432 0.570497 1.067270 0.020 Uiso 1 1 calc R . . . .
H12B H -0.014852 0.568828 0.902984 0.020 Uiso 1 1 calc R . . . .
C8 C 0.325(2) 0.4696(6) 0.8763(14) 0.021(3) Uani 1 1 d . . . . .
H8 H 0.359669 0.454723 0.793030 0.026 Uiso 1 1 calc R . . . .

loop_
_atom_site_aniso_label
_atom_site_aniso_U_11
_atom_site_aniso_U_22
_atom_site_aniso_U_33
_atom_site_aniso_U_23
_atom_site_aniso_U_13
_atom_site_aniso_U_12
Bi1 0.00892(18) 0.00778(18) 0.00414(16) -0.0002(2) 0.0005(3) -0.00025(12)
I4 0.0124(6) 0.0115(5) 0.0035(4) 0.0011(3) -0.0001(4) -0.0013(4)
I5 0.0108(3) 0.0121(3) 0.0114(3) -0.0027(5) -0.0035(5) 0.0037(2)
I3 0.0128(3) 0.0173(3) 0.0180(3) 0.0039(5) 0.0017(6) 0.0058(2)
I1 0.0200(3) 0.0124(3) 0.0199(3) -0.0006(5) 0.0030(7) -0.0071(2)
I2 0.0121(6) 0.0139(5) 0.0032(4) -0.0005(3) -0.0002(4) -0.0022(4)
C3 0.013(3) 0.015(3) 0.009(3) -0.005(3) -0.006(3) 0.002(3)
N2 0.009(4) 0.007(4) 0.009(5) 0.001(4) -0.007(4) 0.000(3)
C2 0.014(5) 0.015(5) 0.008(5) 0.000(6) 0.002(7) -0.001(4)
C10 0.006(4) 0.006(4) 0.043(5) 0.001(5) -0.007(6) 0.000(3)
C11 0.007(4) 0.008(4) 0.025(4) 0.004(4) -0.003(5) -0.002(3)
C4 0.013(3) 0.015(3) 0.009(3) -0.005(3) -0.006(3) 0.002(3)
C5 0.013(3) 0.015(3) 0.009(3) -0.005(3) -0.006(3) 0.002(3)
C6 0.007(4) 0.008(4) 0.025(4) 0.004(4) -0.003(5) -0.002(3)
N1 0.011(5) 0.017(5) 0.010(4) -0.006(3) 0.002(4) 0.005(4)
C9 0.006(4) 0.006(4) 0.043(5) 0.001(5) -0.007(6) 0.000(3)
C1 0.014(7) 0.009(6) 0.017(6) -0.001(5) -0.005(5) 0.000(5)
C7 0.023(8) 0.012(7) 0.020(7) 0.004(5) -0.001(6) -0.009(6)
C12 0.008(4) 0.009(5) 0.032(7) -0.001(6) -0.006(7) -0.002(4)
C8 0.027(8) 0.016(8) 0.020(7) -0.013(5) 0.007(7) -0.013(6)

loop_
_atom_type_symbol
_atom_type_description
_atom_type_scat_dispersion_real
_atom_type_scat_dispersion_imag
_atom_type_scat_source
C C 0.0033 0.0016 'International Tables Vol C Tables 4.2.6.8 and 6.1.1.4'
H H 0.0000 0.0000 'International Tables Vol C Tables 4.2.6.8 and 6.1.1.4'
Bi Bi -4.1077 10.2566 'International Tables Vol C Tables 4.2.6.8 and 6.1.1.4'
I I -0.4742 1.8119 'International Tables Vol C Tables 4.2.6.8 and 6.1.1.4'
N N 0.0061 0.0033 'International Tables Vol C Tables 4.2.6.8 and 6.1.1.4'

loop_
_geom_angle_atom_site_label_1
_geom_angle_atom_site_label_2
_geom_angle_atom_site_label_3
_geom_angle
_geom_angle_site_symmetry_1
_geom_angle_site_symmetry_3
_geom_angle_publ_flag
I4 Bi1 I5 85.37(3) . . ?
I4 Bi1 I5 85.76(3) . 4_466 ?
I5 Bi1 I5 81.269(8) . 4_466 ?
I3 Bi1 I4 93.89(3) . . ?
I3 Bi1 I5 91.242(17) . 4_466 ?
I3 Bi1 I5 172.507(19) . . ?
I3 Bi1 I2 92.12(3) . . ?
I1 Bi1 I4 94.26(3) . . ?
I1 Bi1 I5 173.591(19) . 4_466 ?
I1 Bi1 I5 92.340(17) . . ?
I1 Bi1 I3 95.150(19) . . ?
I1 Bi1 I2 93.17(3) . . ?
I2 Bi1 I4 169.984(19) . . ?
I2 Bi1 I5 86.10(3) . 4_466 ?
I2 Bi1 I5 87.63(3) . . ?
Bi1 I5 Bi1 155.12(2) . 4_566 ?
C4 C3 C2 112.5(10) . . ?
C4 N2 C5 112.2(7) . . ?
C4 N2 C12 114.4(10) . . ?
C5 N2 C12 112.1(9) . . ?
C3 C2 C1 110.2(8) . . ?
C11 C10 C9 119.2(14) . . ?
C10 C11 C6 120.3(14) . . ?
N2 C4 C3 109.8(9) . . ?
N2 C5 C1 109.2(9) . . ?
C11 C6 C12 120.5(13) . . ?
C7 C6 C11 118.9(8) . . ?
C7 C6 C12 120.4(13) . . ?
C8 C9 C10 119.8(9) . . ?
C2 C1 C5 111.2(10) . . ?
N1 C1 C2 110.0(10) . . ?
N1 C1 C5 108.5(9) . . ?
C8 C7 C6 119.9(13) . . ?
C6 C12 N2 113.2(7) . . ?
C9 C8 C7 121.8(13) . . ?

loop_
_geom_bond_atom_site_label_1
_geom_bond_atom_site_label_2
_geom_bond_distance
_geom_bond_site_symmetry_2
_geom_bond_publ_flag
Bi1 I4 3.0649(10) . ?
Bi1 I5 3.3605(6) 4_466 ?
Bi1 I5 3.2425(6) . ?
Bi1 I3 2.9551(6) . ?
Bi1 I1 2.9045(6) . ?
Bi1 I2 3.0240(10) . ?
C3 C2 1.509(16) . ?
C3 C4 1.51(2) . ?
N2 C4 1.489(15) . ?
N2 C5 1.515(14) . ?
N2 C12 1.543(12) . ?
C2 C1 1.527(16) . ?
C10 C11 1.38(2) . ?
C10 C9 1.43(2) . ?
C11 C6 1.406(19) . ?
C5 C1 1.529(18) . ?
C6 C7 1.393(19) . ?
C6 C12 1.506(13) . ?
N1 C1 1.485(14) . ?
C9 C8 1.34(2) . ?
C7 C8 1.38(2) . ?
